data_1562872
loop_
_publ_author_name
'Kangas, Michael J.'
'Schmitt, Devin C.'
'Sakai, Akito'
'Nakatsuji, Satoru'
'Chan, Julia Y.'

_publ_section_title
;
 Structure and physical properties of single crystal PrCr2Al20 and
 CeM2Al20 (M=V, Cr): A comparison of compounds adopting the CeCr2Al20
 structure type
;
_journal_name_full 'Journal of Solid State Chemistry'
_journal_page_first 274
_journal_page_last 281
_journal_paper_doi 10.1016/j.jssc.2012.06.035
_journal_volume 196
_journal_year 2012
_chemical_formula_sum 'Al20 Ce Cr2'
_chemical_formula_weight 783.72
_space_group_IT_number 227
_space_group_name_Hall '-F 4vw 2vw 3'
_space_group_name_H-M_alt 'F d -3 m :2'
_symmetry_cell_setting cubic
_symmetry_space_group_name_Hall '-F 4vw 2vw 3'
_symmetry_space_group_name_H-M 'F d -3 m :2'
_atom_sites_solution_hydrogens .
_atom_sites_solution_primary direct
_atom_sites_solution_secondary difmap
_audit_creation_method SHELXL-97
_audit_update_record
;
2010-06-03 # Formatted by publCIF
;
_cell_angle_alpha 90.00
_cell_angle_beta 90.00
_cell_angle_gamma 90.00
_cell_formula_units_Z 8
_cell_length_a 14.491(3)
_cell_length_b 14.491(3)
_cell_length_c 14.491(3)
_cell_measurement_reflns_used 413
_cell_measurement_temperature 298(2)
_cell_measurement_theta_max 30.034
_cell_measurement_theta_min 0.998
_cell_volume 3043.0(11)
_computing_cell_refinement 'HKL Scalepack (Otwinowski & Minor 1997)'
_computing_data_reduction 'HKL Denzo and Scalepack (Otwinowski & Minor 1997)'
_computing_structure_refinement 'SHELXL-97 (Sheldrick, 2008)'
_diffrn_ambient_temperature 298(2)
_diffrn_detector_area_resol_mean 9
_diffrn_measured_fraction_theta_full 1.000
_diffrn_measured_fraction_theta_max 1.000
_diffrn_measurement_device_type KappaCCD
_diffrn_measurement_method CCD
_diffrn_radiation_monochromator graphite
_diffrn_radiation_source 'fine-focus sealed tube'
_diffrn_radiation_type MoK\a
_diffrn_radiation_wavelength 0.71073
_diffrn_reflns_av_R_equivalents 0.0206
_diffrn_reflns_av_sigmaI/netI 0.0311
_diffrn_reflns_limit_h_max 20
_diffrn_reflns_limit_h_min -20
_diffrn_reflns_limit_k_max 14
_diffrn_reflns_limit_k_min -14
_diffrn_reflns_limit_l_max 13
_diffrn_reflns_limit_l_min -13
_diffrn_reflns_number 716
_diffrn_reflns_theta_full 30.01
_diffrn_reflns_theta_max 30.01
_diffrn_reflns_theta_min 2.43
_exptl_absorpt_coefficient_mu 5.479
_exptl_absorpt_correction_T_max 0.6683
_exptl_absorpt_correction_T_min 0.6683
_exptl_absorpt_correction_type multi-scan
_exptl_crystal_colour silver
_exptl_crystal_density_diffrn 3.421
_exptl_crystal_density_method 'not measured'
_exptl_crystal_description fragment
_exptl_crystal_F_000 2928
_exptl_crystal_size_max 0.08
_exptl_crystal_size_mid 0.08
_exptl_crystal_size_min 0.08
_refine_diff_density_max 0.390
_refine_diff_density_min -0.427
_refine_diff_density_rms 0.091
_refine_ls_extinction_coef 0.00051(4)
_refine_ls_extinction_expression Fc^*^=kFc[1+0.001xFc^2^\l^3^/sin(2\q)]^-1/4^
_refine_ls_extinction_method SHELXL
_refine_ls_goodness_of_fit_ref 1.137
_refine_ls_matrix_type full
_refine_ls_number_parameters 17
_refine_ls_number_reflns 250
_refine_ls_number_restraints 0
_refine_ls_restrained_S_all 1.137
_refine_ls_R_factor_all 0.0182
_refine_ls_R_factor_gt 0.0162
_refine_ls_shift/su_max 0.000
_refine_ls_shift/su_mean 0.000
_refine_ls_structure_factor_coef Fsqd
_refine_ls_weighting_details 'calc w=1/[\s^2^(Fo^2^)+(0.0048P)^2^+0.3886P] where P=(Fo^2^+2Fc^2^)/3'
_refine_ls_weighting_scheme calc
_refine_ls_wR_factor_gt 0.0302
_refine_ls_wR_factor_ref 0.0308
_reflns_number_gt 236
_reflns_number_total 250
_reflns_threshold_expression >2\s(I)
_cod_data_source_file JSSC-2012-196-274.cif
_cod_data_source_block CeCr2Al20
_cod_depositor_comments
;
The following automatic conversions were performed:

data item '_exptl_absorpt_correction_type' value 'Multi-scan' was
changed to 'multi-scan' in accordance with the built-in table derived
from the CIF Core dictionary named 'cif_core.dic' version 2.4.5 last
updated on 2014-11-21.

data item '_symmetry_cell_setting' value 'Cubic' was changed to
'cubic' in accordance with the built-in table derived from the CIF
Core dictionary named 'cif_core.dic' version 2.4.5 last updated on
2014-11-21.

Automatic conversion script
Id: cif_fix_values 8369 2020-08-20 11:38:08Z andrius 
;
_cod_original_cell_volume 3043.0(9)
_cod_original_sg_symbol_Hall '-F 4vw 2vw'
_cod_original_sg_symbol_H-M 'F d -3 m'
_cod_database_code 1562872

loop_
_symmetry_equiv_pos_as_xyz
'x, y, z'
'x, z, y'
'y+1/4, -z, x+1/4'
'y+1/4, x+1/4, -z'
'x+1/4, -z, y+1/4'
'-z, y+1/4, x+1/4'
'z+1/4, x+1/4, -y'
'y+1/4, z+1/4, -x'
'z+1/4, y+1/4, -x'
'-z+1/4, x, -y+1/4'
'x+1/4, z+1/4, -y'
'y, -z+1/4, -x+1/4'
'x, -z+1/4, -y+1/4'
'-z+1/4, y, -x+1/4'
'x+1/4, -y, z+1/4'
'y+1/4, -x, z+1/4'
'x, -y+1/4, -z+1/4'
'y, -x+1/4, -z+1/4'
'-y, -z, -x'
'-x+1/4, -y+1/4, z'
'-y, -x, -z'
'-z, -x, -y'
'-z, -y, -x'
'z, -x+1/4, -y+1/4'
'x, y+1/2, z+1/2'
'x, z+1/2, y+1/2'
'y+1/4, -z+1/2, x+3/4'
'y+1/4, x+3/4, -z+1/2'
'x+1/4, -z+1/2, y+3/4'
'-z, y+3/4, x+3/4'
'z+1/4, x+3/4, -y+1/2'
'y+1/4, z+3/4, -x+1/2'
'z+1/4, y+3/4, -x+1/2'
'-z+1/4, x+1/2, -y+3/4'
'x+1/4, z+3/4, -y+1/2'
'y, -z+3/4, -x+3/4'
'x, -z+3/4, -y+3/4'
'-z+1/4, y+1/2, -x+3/4'
'x+1/4, -y+1/2, z+3/4'
'y+1/4, -x+1/2, z+3/4'
'x, -y+3/4, -z+3/4'
'y, -x+3/4, -z+3/4'
'-y, -z+1/2, -x+1/2'
'-x+1/4, -y+3/4, z+1/2'
'-y, -x+1/2, -z+1/2'
'-z, -x+1/2, -y+1/2'
'-z, -y+1/2, -x+1/2'
'z, -x+3/4, -y+3/4'
'x+1/2, y, z+1/2'
'x+1/2, z, y+1/2'
'y+3/4, -z, x+3/4'
'y+3/4, x+1/4, -z+1/2'
'x+3/4, -z, y+3/4'
'-z+1/2, y+1/4, x+3/4'
'z+3/4, x+1/4, -y+1/2'
'y+3/4, z+1/4, -x+1/2'
'z+3/4, y+1/4, -x+1/2'
'-z+3/4, x, -y+3/4'
'x+3/4, z+1/4, -y+1/2'
'y+1/2, -z+1/4, -x+3/4'
'x+1/2, -z+1/4, -y+3/4'
'-z+3/4, y, -x+3/4'
'x+3/4, -y, z+3/4'
'y+3/4, -x, z+3/4'
'x+1/2, -y+1/4, -z+3/4'
'y+1/2, -x+1/4, -z+3/4'
'-y+1/2, -z, -x+1/2'
'-x+3/4, -y+1/4, z+1/2'
'-y+1/2, -x, -z+1/2'
'-z+1/2, -x, -y+1/2'
'-z+1/2, -y, -x+1/2'
'z+1/2, -x+1/4, -y+3/4'
'x+1/2, y+1/2, z'
'x+1/2, z+1/2, y'
'y+3/4, -z+1/2, x+1/4'
'y+3/4, x+3/4, -z'
'x+3/4, -z+1/2, y+1/4'
'-z+1/2, y+3/4, x+1/4'
'z+3/4, x+3/4, -y'
'y+3/4, z+3/4, -x'
'z+3/4, y+3/4, -x'
'-z+3/4, x+1/2, -y+1/4'
'x+3/4, z+3/4, -y'
'y+1/2, -z+3/4, -x+1/4'
'x+1/2, -z+3/4, -y+1/4'
'-z+3/4, y+1/2, -x+1/4'
'x+3/4, -y+1/2, z+1/4'
'y+3/4, -x+1/2, z+1/4'
'x+1/2, -y+3/4, -z+1/4'
'y+1/2, -x+3/4, -z+1/4'
'-y+1/2, -z+1/2, -x'
'-x+3/4, -y+3/4, z'
'-y+1/2, -x+1/2, -z'
'-z+1/2, -x+1/2, -y'
'-z+1/2, -y+1/2, -x'
'z+1/2, -x+3/4, -y+1/4'
'-x, -y, -z'
'-x, -z, -y'
'-y-1/4, z, -x-1/4'
'-y-1/4, -x-1/4, z'
'-x-1/4, z, -y-1/4'
'z, -y-1/4, -x-1/4'
'-z-1/4, -x-1/4, y'
'-y-1/4, -z-1/4, x'
'-z-1/4, -y-1/4, x'
'z-1/4, -x, y-1/4'
'-x-1/4, -z-1/4, y'
'-y, z-1/4, x-1/4'
'-x, z-1/4, y-1/4'
'z-1/4, -y, x-1/4'
'-x-1/4, y, -z-1/4'
'-y-1/4, x, -z-1/4'
'-x, y-1/4, z-1/4'
'-y, x-1/4, z-1/4'
'y, z, x'
'x-1/4, y-1/4, -z'
'y, x, z'
'z, x, y'
'z, y, x'
'-z, x-1/4, y-1/4'
'-x, -y+1/2, -z+1/2'
'-x, -z+1/2, -y+1/2'
'-y-1/4, z+1/2, -x+1/4'
'-y-1/4, -x+1/4, z+1/2'
'-x-1/4, z+1/2, -y+1/4'
'z, -y+1/4, -x+1/4'
'-z-1/4, -x+1/4, y+1/2'
'-y-1/4, -z+1/4, x+1/2'
'-z-1/4, -y+1/4, x+1/2'
'z-1/4, -x+1/2, y+1/4'
'-x-1/4, -z+1/4, y+1/2'
'-y, z+1/4, x+1/4'
'-x, z+1/4, y+1/4'
'z-1/4, -y+1/2, x+1/4'
'-x-1/4, y+1/2, -z+1/4'
'-y-1/4, x+1/2, -z+1/4'
'-x, y+1/4, z+1/4'
'-y, x+1/4, z+1/4'
'y, z+1/2, x+1/2'
'x-1/4, y+1/4, -z+1/2'
'y, x+1/2, z+1/2'
'z, x+1/2, y+1/2'
'z, y+1/2, x+1/2'
'-z, x+1/4, y+1/4'
'-x+1/2, -y, -z+1/2'
'-x+1/2, -z, -y+1/2'
'-y+1/4, z, -x+1/4'
'-y+1/4, -x-1/4, z+1/2'
'-x+1/4, z, -y+1/4'
'z+1/2, -y-1/4, -x+1/4'
'-z+1/4, -x-1/4, y+1/2'
'-y+1/4, -z-1/4, x+1/2'
'-z+1/4, -y-1/4, x+1/2'
'z+1/4, -x, y+1/4'
'-x+1/4, -z-1/4, y+1/2'
'-y+1/2, z-1/4, x+1/4'
'-x+1/2, z-1/4, y+1/4'
'z+1/4, -y, x+1/4'
'-x+1/4, y, -z+1/4'
'-y+1/4, x, -z+1/4'
'-x+1/2, y-1/4, z+1/4'
'-y+1/2, x-1/4, z+1/4'
'y+1/2, z, x+1/2'
'x+1/4, y-1/4, -z+1/2'
'y+1/2, x, z+1/2'
'z+1/2, x, y+1/2'
'z+1/2, y, x+1/2'
'-z+1/2, x-1/4, y+1/4'
'-x+1/2, -y+1/2, -z'
'-x+1/2, -z+1/2, -y'
'-y+1/4, z+1/2, -x-1/4'
'-y+1/4, -x+1/4, z'
'-x+1/4, z+1/2, -y-1/4'
'z+1/2, -y+1/4, -x-1/4'
'-z+1/4, -x+1/4, y'
'-y+1/4, -z+1/4, x'
'-z+1/4, -y+1/4, x'
'z+1/4, -x+1/2, y-1/4'
'-x+1/4, -z+1/4, y'
'-y+1/2, z+1/4, x-1/4'
'-x+1/2, z+1/4, y-1/4'
'z+1/4, -y+1/2, x-1/4'
'-x+1/4, y+1/2, -z-1/4'
'-y+1/4, x+1/2, -z-1/4'
'-x+1/2, y+1/4, z-1/4'
'-y+1/2, x+1/4, z-1/4'
'y+1/2, z+1/2, x'
'x+1/4, y+1/4, -z'
'y+1/2, x+1/2, z'
'z+1/2, x+1/2, y'
'z+1/2, y+1/2, x'
'-z+1/2, x+1/4, y-1/4'

loop_
_atom_site_label
_atom_site_type_symbol
_atom_site_fract_x
_atom_site_fract_y
_atom_site_fract_z
_atom_site_U_iso_or_equiv
_atom_site_adp_type
_atom_site_occupancy
_atom_site_symmetry_multiplicity
_atom_site_calc_flag
_atom_site_refinement_flags
_atom_site_disorder_assembly
_atom_site_disorder_group
Ce1 Ce 0.1250 0.1250 0.1250 0.00889(14) Uani 1 24 d S . .
Cr2 Cr 0.5000 0.5000 0.5000 0.00739(18) Uani 1 12 d S . .
Al1 Al 0.05867(3) 0.05867(3) 0.32602(4) 0.01054(16) Uani 1 2 d S . .
Al2 Al 0.48830(5) 0.1250 0.1250 0.00810(19) Uani 1 4 d S . .
Al3 Al 0.0000 0.0000 0.0000 0.0183(3) Uani 1 12 d S . .

loop_
_atom_site_aniso_label
_atom_site_aniso_U_11
_atom_site_aniso_U_22
_atom_site_aniso_U_33
_atom_site_aniso_U_23
_atom_site_aniso_U_13
_atom_site_aniso_U_12
Ce1 0.00889(14) 0.00889(14) 0.00889(14) 0.000 0.000 0.000
Cr2 0.00739(18) 0.00739(18) 0.00739(18) -0.00120(14) -0.00120(14) -0.00120(14)
Al1 0.0118(2) 0.0118(2) 0.0080(3) -0.00047(14) -0.00047(14) -0.0025(2)
Al2 0.0089(4) 0.0077(3) 0.0077(3) -0.0020(3) 0.000 0.000
Al3 0.0183(3) 0.0183(3) 0.0183(3) -0.0045(3) -0.0045(3) -0.0045(3)

loop_
_atom_type_symbol
_atom_type_description
_atom_type_scat_dispersion_real
_atom_type_scat_dispersion_imag
_atom_type_scat_source
Ce Ce -0.2486 2.6331 'International Tables Vol C Tables 4.2.6.8 and 6.1.1.4'
Cr Cr 0.3209 0.6236 'International Tables Vol C Tables 4.2.6.8 and 6.1.1.4'
Al Al 0.0645 0.0514 'International Tables Vol C Tables 4.2.6.8 and 6.1.1.4'

loop_
_geom_angle_atom_site_label_1
_geom_angle_atom_site_label_2
_geom_angle_atom_site_label_3
_geom_angle
_geom_angle_site_symmetry_1
_geom_angle_site_symmetry_3
Al3 Ce1 Al3 109.5 6 4
Al3 Ce1 Al3 109.5 6 3
Al3 Ce1 Al3 109.5 4 3
Al3 Ce1 Al3 109.5 6 .
Al3 Ce1 Al3 109.5 4 .
Al3 Ce1 Al3 109.5 3 .
Al3 Ce1 Al1 58.455(3) 6 147
Al3 Ce1 Al1 58.455(3) 4 147
Al3 Ce1 Al1 100.249(9) 3 147
Al3 Ce1 Al1 150.281(9) . 147
Al3 Ce1 Al1 58.455(3) 6 172
Al3 Ce1 Al1 100.249(9) 4 172
Al3 Ce1 Al1 58.455(3) 3 172
Al3 Ce1 Al1 150.281(9) . 172
Al1 Ce1 Al1 50.850(15) 147 172
Al3 Ce1 Al1 100.249(9) 6 126
Al3 Ce1 Al1 58.455(3) 4 126
Al3 Ce1 Al1 58.455(3) 3 126
Al3 Ce1 Al1 150.281(9) . 126
Al1 Ce1 Al1 50.850(15) 147 126
Al1 Ce1 Al1 50.850(15) 172 126
Al3 Ce1 Al1 58.454(3) 6 .
Al3 Ce1 Al1 150.284(9) 4 .
Al3 Ce1 Al1 58.454(3) 3 .
Al3 Ce1 Al1 100.246(9) . .
Al1 Ce1 Al1 95.132(4) 147 .
Al1 Ce1 Al1 50.035(18) 172 .
Al1 Ce1 Al1 95.132(4) 126 .
Al3 Ce1 Al1 58.454(3) 6 2
Al3 Ce1 Al1 58.454(3) 4 2
Al3 Ce1 Al1 150.284(9) 3 2
Al3 Ce1 Al1 100.246(9) . 2
Al1 Ce1 Al1 50.035(18) 147 2
Al1 Ce1 Al1 95.132(4) 172 2
Al1 Ce1 Al1 95.132(4) 126 2
Al1 Ce1 Al1 116.907(5) . 2
Al3 Ce1 Al1 150.284(9) 6 118
Al3 Ce1 Al1 58.454(3) 4 118
Al3 Ce1 Al1 58.454(3) 3 118
Al3 Ce1 Al1 100.246(9) . 118
Al1 Ce1 Al1 95.132(4) 147 118
Al1 Ce1 Al1 95.132(4) 172 118
Al1 Ce1 Al1 50.035(18) 126 118
Al1 Ce1 Al1 116.907(5) . 118
Al1 Ce1 Al1 116.907(5) 2 118
Al3 Ce1 Al1 150.281(9) 6 176
Al3 Ce1 Al1 100.247(9) 4 176
Al3 Ce1 Al1 58.454(3) 3 176
Al3 Ce1 Al1 58.453(3) . 176
Al1 Ce1 Al1 145.203(12) 147 176
Al1 Ce1 Al1 116.907(5) 172 176
Al1 Ce1 Al1 95.131(4) 126 176
Al1 Ce1 Al1 95.130(4) . 176
Al1 Ce1 Al1 145.200(12) 2 176
Al1 Ce1 Al1 50.849(15) 118 176
Al3 Ce1 Al1 150.281(9) 6 159
Al3 Ce1 Al1 58.454(3) 4 159
Al3 Ce1 Al1 100.247(9) 3 159
Al3 Ce1 Al1 58.453(3) . 159
Al1 Ce1 Al1 116.907(5) 147 159
Al1 Ce1 Al1 145.203(12) 172 159
Al1 Ce1 Al1 95.131(4) 126 159
Al1 Ce1 Al1 145.200(12) . 159
Al1 Ce1 Al1 95.130(4) 2 159
Al1 Ce1 Al1 50.849(15) 118 159
Al1 Ce1 Al1 50.849(15) 176 159
Al2 Cr2 Al2 180.0 154_565 58
Al2 Cr2 Al2 113.87(3) 154_565 104_665
Al2 Cr2 Al2 66.13(3) 58 104_665
Al2 Cr2 Al2 66.13(3) 154_565 8_556
Al2 Cr2 Al2 113.87(3) 58 8_556
Al2 Cr2 Al2 180.0 104_665 8_556
Al2 Cr2 Al2 66.13(3) 154_565 121_655
Al2 Cr2 Al2 113.87(3) 58 121_655
Al2 Cr2 Al2 113.87(3) 104_665 121_655
Al2 Cr2 Al2 66.13(3) 8_556 121_655
Al2 Cr2 Al2 113.87(3) 154_565 25
Al2 Cr2 Al2 66.13(3) 58 25
Al2 Cr2 Al2 66.13(3) 104_665 25
Al2 Cr2 Al2 113.87(3) 8_556 25
Al2 Cr2 Al2 180.0 121_655 25
Al2 Cr2 Al1 63.755(10) 154_565 73
Al2 Cr2 Al1 116.245(10) 58 73
Al2 Cr2 Al1 60.72(2) 104_665 73
Al2 Cr2 Al1 119.28(2) 8_556 73
Al2 Cr2 Al1 63.755(10) 121_655 73
Al2 Cr2 Al1 116.245(10) 25 73
Al2 Cr2 Al1 63.755(10) 154_565 142
Al2 Cr2 Al1 116.245(10) 58 142
Al2 Cr2 Al1 116.245(10) 104_665 142
Al2 Cr2 Al1 63.755(10) 8_556 142
Al2 Cr2 Al1 119.28(2) 121_655 142
Al2 Cr2 Al1 60.72(2) 25 142
Al1 Cr2 Al1 117.182(6) 73 142
Al2 Cr2 Al1 116.245(10) 154_565 46_655
Al2 Cr2 Al1 63.755(10) 58 46_655
Al2 Cr2 Al1 63.755(10) 104_665 46_655
Al2 Cr2 Al1 116.245(10) 8_556 46_655
Al2 Cr2 Al1 60.72(2) 121_655 46_655
Al2 Cr2 Al1 119.28(2) 25 46_655
Al1 Cr2 Al1 62.818(6) 73 46_655
Al1 Cr2 Al1 180.0 142 46_655
Al2 Cr2 Al1 60.72(2) 154_565 146_565
Al2 Cr2 Al1 119.28(2) 58 146_565
Al2 Cr2 Al1 63.755(10) 104_665 146_565
Al2 Cr2 Al1 116.245(10) 8_556 146_565
Al2 Cr2 Al1 116.245(10) 121_655 146_565
Al2 Cr2 Al1 63.755(10) 25 146_565
Al1 Cr2 Al1 62.818(6) 73 146_565
Al1 Cr2 Al1 62.818(6) 142 146_565
Al1 Cr2 Al1 117.182(6) 46_655 146_565
Al2 Cr2 Al1 119.28(2) 154_565 50
Al2 Cr2 Al1 60.72(2) 58 50
Al2 Cr2 Al1 116.245(10) 104_665 50
Al2 Cr2 Al1 63.755(10) 8_556 50
Al2 Cr2 Al1 63.755(10) 121_655 50
Al2 Cr2 Al1 116.245(10) 25 50
Al1 Cr2 Al1 117.182(6) 73 50
Al1 Cr2 Al1 117.182(6) 142 50
Al1 Cr2 Al1 62.818(6) 46_655 50
Al1 Cr2 Al1 180.000(14) 146_565 50
Al2 Cr2 Al1 116.245(10) 154_565 169_556
Al2 Cr2 Al1 63.755(10) 58 169_556
Al2 Cr2 Al1 119.28(2) 104_665 169_556
Al2 Cr2 Al1 60.72(2) 8_556 169_556
Al2 Cr2 Al1 116.245(10) 121_655 169_556
Al2 Cr2 Al1 63.755(10) 25 169_556
Al1 Cr2 Al1 180.0 73 169_556
Al1 Cr2 Al1 62.818(6) 142 169_556
Al1 Cr2 Al1 117.182(6) 46_655 169_556
Al1 Cr2 Al1 117.182(6) 146_565 169_556
Al1 Cr2 Al1 62.818(6) 50 169_556
Al2 Al1 Al1 59.970(14) 176 172
Al2 Al1 Al1 149.589(2) 176 12
Al1 Al1 Al1 120.0 172 12
Al2 Al1 Al1 149.589(2) 176 10
Al1 Al1 Al1 120.0 172 10
Al1 Al1 Al1 60.0 12 10
Al2 Al1 Cr2 55.526(14) 176 73_445
Al1 Al1 Cr2 115.495(11) 172 73_445
Al1 Al1 Cr2 115.026(9) 12 73_445
Al1 Al1 Cr2 115.026(9) 10 73_445
Al2 Al1 Al2 101.551(17) 176 130
Al1 Al1 Al2 146.396(16) 172 130
Al1 Al1 Al2 90.418(14) 12 130
Al1 Al1 Al2 60.897(11) 10 130
Cr2 Al1 Al2 54.245(11) 73_445 130
Al2 Al1 Al2 101.552(17) 176 145
Al1 Al1 Al2 146.396(16) 172 145
Al1 Al1 Al2 60.896(11) 12 145
Al1 Al1 Al2 90.417(14) 10 145
Cr2 Al1 Al2 54.247(11) 73_445 145
Al2 Al1 Al2 59.17(3) 130 145
Al2 Al1 Al1 60.437(16) 176 122
Al1 Al1 Al1 90.407(17) 172 122
Al1 Al1 Al1 144.27(2) 12 122
Al1 Al1 Al1 89.593(17) 10 122
Cr2 Al1 Al1 58.591(3) 73_445 122
Al2 Al1 Al1 56.375(16) 130 122
Al2 Al1 Al1 104.759(16) 145 122
Al2 Al1 Al1 60.437(16) 176 70
Al1 Al1 Al1 90.407(17) 172 70
Al1 Al1 Al1 89.593(17) 12 70
Al1 Al1 Al1 144.27(2) 10 70
Cr2 Al1 Al1 58.591(3) 73_445 70
Al2 Al1 Al1 104.758(16) 130 70
Al2 Al1 Al1 56.375(16) 145 70
Al1 Al1 Al1 109.937(19) 122 70
Al2 Al1 Ce1 124.95(2) 176 .
Al1 Al1 Ce1 64.982(9) 172 .
Al1 Al1 Ce1 64.576(8) 12 .
Al1 Al1 Ce1 64.576(8) 10 .
Cr2 Al1 Ce1 179.52(2) 73_445 .
Al2 Al1 Ce1 125.376(16) 130 .
Al2 Al1 Ce1 125.374(16) 145 .
Al1 Al1 Ce1 121.543(2) 122 .
Al1 Al1 Ce1 121.543(2) 70 .
Cr2 Al2 Cr2 172.42(3) 30_644 25_544
Cr2 Al2 Al1 63.758(14) 30_644 126
Cr2 Al2 Al1 123.82(3) 25_544 126
Cr2 Al2 Al1 123.82(3) 30_644 118
Cr2 Al2 Al1 63.756(14) 25_544 118
Al1 Al2 Al1 60.06(3) 126 118
Cr2 Al2 Al2 56.933(13) 30_644 100_665
Cr2 Al2 Al2 116.884(14) 25_544 100_665
Al1 Al2 Al2 111.220(12) 126 100_665
Al1 Al2 Al2 149.589(2) 118 100_665
Cr2 Al2 Al2 56.933(13) 30_644 99_656
Cr2 Al2 Al2 116.884(14) 25_544 99_656
Al1 Al2 Al2 111.220(12) 126 99_656
Al1 Al2 Al2 149.589(2) 118 99_656
Al2 Al2 Al2 60.0 100_665 99_656
Cr2 Al2 Al2 116.886(14) 30_644 82_545
Cr2 Al2 Al2 56.931(13) 25_544 82_545
Al1 Al2 Al2 149.589(2) 126 82_545
Al1 Al2 Al2 111.218(12) 118 82_545
Al2 Al2 Al2 90.0 100_665 82_545
Al2 Al2 Al2 60.0 99_656 82_545
Cr2 Al2 Al2 116.886(14) 30_644 128_654
Cr2 Al2 Al2 56.931(13) 25_544 128_654
Al1 Al2 Al2 149.589(2) 126 128_654
Al1 Al2 Al2 111.218(12) 118 128_654
Al2 Al2 Al2 60.0 100_665 128_654
Al2 Al2 Al2 90.0 99_656 128_654
Al2 Al2 Al2 60.0 82_545 128_654
Cr2 Al2 Al1 62.000(11) 30_644 185
Cr2 Al2 Al1 120.077(12) 25_544 185
Al1 Al2 Al1 63.188(13) 126 185
Al1 Al2 Al1 92.05(2) 118 185
Al2 Al2 Al1 60.417(16) 100_665 185
Al2 Al2 Al1 110.273(13) 99_656 185
Al2 Al2 Al1 146.396(16) 82_545 185
Al2 Al2 Al1 89.583(14) 128_654 185
Cr2 Al2 Al1 62.000(11) 30_644 156
Cr2 Al2 Al1 120.077(12) 25_544 156
Al1 Al2 Al1 63.188(13) 126 156
Al1 Al2 Al1 92.05(2) 118 156
Al2 Al2 Al1 110.273(13) 100_665 156
Al2 Al2 Al1 60.417(16) 99_656 156
Al2 Al2 Al1 89.583(14) 82_545 156
Al2 Al2 Al1 146.396(16) 128_654 156
Al1 Al2 Al1 114.32(2) 185 156
Cr2 Al2 Al1 120.079(12) 30_644 145
Cr2 Al2 Al1 61.998(11) 25_544 145
Al1 Al2 Al1 92.05(2) 126 145
Al1 Al2 Al1 63.187(13) 118 145
Al2 Al2 Al1 146.396(16) 100_665 145
Al2 Al2 Al1 89.583(14) 99_656 145
Al2 Al2 Al1 60.416(16) 82_545 145
Al2 Al2 Al1 110.271(13) 128_654 145
Al1 Al2 Al1 152.24(3) 185 145
Al1 Al2 Al1 58.21(2) 156 145
Cr2 Al2 Al1 120.079(12) 30_644 170
Cr2 Al2 Al1 61.998(11) 25_544 170
Al1 Al2 Al1 92.05(2) 126 170
Al1 Al2 Al1 63.187(13) 118 170
Al2 Al2 Al1 89.583(14) 100_665 170
Al2 Al2 Al1 146.396(16) 99_656 170
Al2 Al2 Al1 110.271(13) 82_545 170
Al2 Al2 Al1 60.416(16) 128_654 170
Al1 Al2 Al1 58.21(2) 185 170
Al1 Al2 Al1 152.24(3) 156 170
Al1 Al2 Al1 114.32(2) 145 170
Ce1 Al3 Ce1 180.0 97 .

loop_
_geom_bond_atom_site_label_1
_geom_bond_atom_site_label_2
_geom_bond_distance
_geom_bond_site_symmetry_2
Ce1 Al3 3.1374(5) 6
Ce1 Al3 3.1374(5) 4
Ce1 Al3 3.1374(5) 3
Ce1 Al3 3.1375(5) .
Ce1 Al1 3.2145(8) 147
Ce1 Al1 3.2145(8) 172
Ce1 Al1 3.2145(8) 126
Ce1 Al1 3.2145(8) .
Ce1 Al1 3.2145(8) 2
Ce1 Al1 3.2145(8) 118
Ce1 Al1 3.2146(8) 176
Ce1 Al1 3.2146(8) 159
Cr2 Al2 2.5672(4) 154_565
Cr2 Al2 2.5672(4) 58
Cr2 Al2 2.5672(5) 104_665
Cr2 Al2 2.5672(4) 8_556
Cr2 Al2 2.5673(4) 121_655
Cr2 Al2 2.5673(4) 25
Cr2 Al1 2.7932(7) 73
Cr2 Al1 2.7932(7) 142
Cr2 Al1 2.7932(7) 46_655
Cr2 Al1 2.7932(8) 146_565
Cr2 Al1 2.7932(7) 50
Cr2 Al1 2.7932(8) 169_556
Al1 Al2 2.7162(10) 176
Al1 Al1 2.7188(11) 172
Al1 Al1 2.7601(10) 12
Al1 Al1 2.7601(10) 10
Al1 Cr2 2.7932(7) 73_445
Al1 Al2 2.8373(7) 130
Al1 Al2 2.8374(7) 145
Al1 Al1 2.9113(8) 122
Al1 Al1 2.9113(8) 70
Al2 Cr2 2.5672(4) 30_644
Al2 Cr2 2.5673(4) 25_544
Al2 Al1 2.7162(10) 126
Al2 Al1 2.7162(10) 118
Al2 Al2 2.8015(12) 100_665
Al2 Al2 2.8015(12) 99_656
Al2 Al2 2.8015(12) 82_545
Al2 Al2 2.8015(12) 128_654
Al2 Al1 2.8373(7) 185
Al2 Al1 2.8373(7) 156
Al2 Al1 2.8374(7) 145
Al2 Al1 2.8374(7) 170
Al3 Ce1 3.1375(5) 97
